data_7015966
loop_
_publ_author_name
'Liu, Nazhen'
'Li, Xiaoyan'
'Xu, Xiaofeng'
'Wang, Zhiping'
'Sun, Hongjian'

_publ_section_title
;
 Synthesis, structure and DFT study of dinuclear iron, cobalt and
 nickel complexes with cyclopentadienyl-metal moieties.
;
_journal_issue 26
_journal_name_full 'Dalton transactions (Cambridge, England : 2003)'
_journal_page_first 6886
_journal_page_last 6892
_journal_paper_doi 10.1039/c0dt01386b
_journal_volume 40
_journal_year 2011
_chemical_formula_moiety 'C40 H46 Co Ni P4'
_chemical_formula_sum 'C40 H46 Co Ni P4'
_chemical_formula_weight 768.29
_chemical_name_systematic
;
?
;
_space_group_IT_number 14
_symmetry_cell_setting monoclinic
_symmetry_space_group_name_Hall '-P 2ybc'
_symmetry_space_group_name_H-M 'P 1 21/c 1'
_atom_sites_solution_hydrogens geom
_atom_sites_solution_primary direct
_atom_sites_solution_secondary difmap
_audit_creation_method SHELXL-97
_cell_angle_alpha 90.00
_cell_angle_beta 98.91(3)
_cell_angle_gamma 90.00
_cell_formula_units_Z 8
_cell_length_a 25.604(5)
_cell_length_b 18.385(4)
_cell_length_c 17.539(4)
_cell_measurement_reflns_used 5952
_cell_measurement_temperature 298(2)
_cell_measurement_theta_max 25.66
_cell_measurement_theta_min 1.61
_cell_volume 8156(3)
_computing_cell_refinement 'Bruker SMART'
_computing_data_collection 'Bruker SMART'
_computing_data_reduction 'Bruker SAINT'
_computing_molecular_graphics 'Bruker SHELXTL'
_computing_publication_material 'Bruker SHELXTL'
_computing_structure_refinement 'SHELXL-97 (Sheldrick, 1997)'
_computing_structure_solution 'SHELXS-97 (Sheldrick, 1990)'
_diffrn_ambient_temperature 298(2)
_diffrn_measured_fraction_theta_full 0.848
_diffrn_measured_fraction_theta_max 0.848
_diffrn_measurement_device_type 'CCD area detector'
_diffrn_measurement_method 'phi and omega scans'
_diffrn_radiation_monochromator graphite
_diffrn_radiation_source 'fine-focus sealed tube'
_diffrn_radiation_type MoK\a
_diffrn_radiation_wavelength 0.71073
_diffrn_reflns_av_R_equivalents 0.1434
_diffrn_reflns_av_sigmaI/netI 0.2263
_diffrn_reflns_limit_h_max 15
_diffrn_reflns_limit_h_min -30
_diffrn_reflns_limit_k_max 21
_diffrn_reflns_limit_k_min -22
_diffrn_reflns_limit_l_max 21
_diffrn_reflns_limit_l_min -20
_diffrn_reflns_number 23945
_diffrn_reflns_theta_full 25.66
_diffrn_reflns_theta_max 25.66
_diffrn_reflns_theta_min 1.37
_exptl_absorpt_coefficient_mu 1.050
_exptl_absorpt_correction_T_max 0.7646
_exptl_absorpt_correction_T_min 0.7366
_exptl_absorpt_correction_type multi-scan
_exptl_crystal_colour brown
_exptl_crystal_density_diffrn 1.251
_exptl_crystal_density_method 'not measured'
_exptl_crystal_description block
_exptl_crystal_F_000 3208
_exptl_crystal_size_max 0.31
_exptl_crystal_size_mid 0.30
_exptl_crystal_size_min 0.27
_platon_squeeze_details
;
;
_refine_diff_density_max 0.654
_refine_diff_density_min -0.578
_refine_diff_density_rms 0.101
_refine_ls_extinction_method none
_refine_ls_goodness_of_fit_ref 0.946
_refine_ls_hydrogen_treatment constr
_refine_ls_matrix_type full
_refine_ls_number_parameters 841
_refine_ls_number_reflns 13110
_refine_ls_number_restraints 1626
_refine_ls_restrained_S_all 0.912
_refine_ls_R_factor_all 0.2057
_refine_ls_R_factor_gt 0.1016
_refine_ls_shift/su_max 0.000
_refine_ls_shift/su_mean 0.000
_refine_ls_structure_factor_coef Fsqd
_refine_ls_weighting_details 'calc w=1/[\s^2^(Fo^2^)+(0.0782P)^2^+0.0000P] where P=(Fo^2^+2Fc^2^)/3'
_refine_ls_weighting_scheme calc
_refine_ls_wR_factor_gt 0.1963
_refine_ls_wR_factor_ref 0.2367
_reflns_number_gt 5739
_reflns_number_total 13110
_reflns_threshold_expression >2sigma(I)
_cod_data_source_file c0dt01386b.txt
_cod_data_source_block 2
_cod_depositor_comments
;
The following automatic conversions were performed:

'_symmetry_cell_setting' value 'Monoclinic' changed to 'monoclinic'
according to /home/saulius/struct/CIF-dictionaries/cif_core.dic
dictionary named 'cif_core.dic' version 2.4.1 from 2010-06-29.

Automatic conversion script
Id: cif_fix_values 1715 2011-07-08 13:25:40Z adriana 
;
_cod_original_sg_symbol_H-M P2(1)/c
_cod_database_code 7015966

loop_
_symmetry_equiv_pos_as_xyz
'x, y, z'
'-x, y+1/2, -z+1/2'
'-x, -y, -z'
'x, -y-1/2, z-1/2'

loop_
_atom_site_label
_atom_site_type_symbol
_atom_site_fract_x
_atom_site_fract_y
_atom_site_fract_z
_atom_site_U_iso_or_equiv
_atom_site_adp_type
_atom_site_occupancy
_atom_site_symmetry_multiplicity
_atom_site_calc_flag
_atom_site_refinement_flags
_atom_site_disorder_assembly
_atom_site_disorder_group
Ni1 Ni -0.00079(7) 0.68908(7) 0.43054(7) 0.0340(4) Uani 1 1 d . . .
Ni2 Ni 0.52579(7) 0.68720(7) 0.48048(8) 0.0368(4) Uani 1 1 d . . .
Co1 Co 0.13369(7) 0.81099(7) 0.54593(8) 0.0348(4) Uani 1 1 d . . .
Co2 Co 0.64809(7) 0.83805(7) 0.57859(8) 0.0344(4) Uani 1 1 d . . .
P1 P -0.08204(14) 0.67066(13) 0.43675(16) 0.0362(7) Uani 1 1 d . . .
P2 P 0.00309(12) 0.80358(12) 0.44707(14) 0.0282(6) Uani 1 1 d . . .
P3 P 0.17559(17) 0.82072(15) 0.66090(19) 0.0525(11) Uani 1 1 d . . .
P4 P 0.13233(13) 0.69646(13) 0.52984(15) 0.0330(7) Uani 1 1 d . . .
P5 P 0.51544(13) 0.80023(12) 0.49358(14) 0.0301(7) Uani 1 1 d . . .
P6 P 0.47480(16) 0.66872(14) 0.37390(17) 0.0465(9) Uani 1 1 d . . .
P7 P 0.65854(14) 0.72424(14) 0.56461(15) 0.0353(8) Uani 1 1 d . . .
P8 P 0.72106(15) 0.88026(16) 0.5534(2) 0.0475(9) Uani 1 1 d . . .
C1 C -0.1289(6) 0.7411(6) 0.4502(7) 0.054(3) Uani 1 1 d U . .
H1A H -0.1641 0.7219 0.4392 0.080 Uiso 1 1 calc R . .
H1B H -0.1252 0.7808 0.4159 0.080 Uiso 1 1 calc R . .
H1C H -0.1222 0.7580 0.5026 0.080 Uiso 1 1 calc R . .
C2 C -0.1193(7) 0.6285(6) 0.3503(7) 0.059(3) Uani 1 1 d U . .
H2A H -0.1026 0.5837 0.3397 0.089 Uiso 1 1 calc R . .
H2B H -0.1200 0.6609 0.3072 0.089 Uiso 1 1 calc R . .
H2C H -0.1548 0.6189 0.3589 0.089 Uiso 1 1 calc R . .
C3 C -0.0949(8) 0.6056(7) 0.5082(8) 0.065(3) Uani 1 1 d U . .
H3A H -0.0794 0.6222 0.5585 0.097 Uiso 1 1 calc R . .
H3B H -0.0799 0.5595 0.4978 0.097 Uiso 1 1 calc R . .
H3C H -0.1324 0.6003 0.5063 0.097 Uiso 1 1 calc R . .
C4 C -0.0302(5) 0.8396(5) 0.5250(6) 0.0363(16) Uani 1 1 d U . .
C5 C -0.0240(6) 0.7996(5) 0.5943(6) 0.0413(18) Uani 1 1 d U . .
H5 H -0.0032 0.7579 0.5996 0.050 Uiso 1 1 calc R . .
C6 C -0.0488(6) 0.8225(5) 0.6541(6) 0.045(2) Uani 1 1 d U . .
H6 H -0.0437 0.7965 0.7002 0.053 Uiso 1 1 calc R . .
C7 C -0.0806(6) 0.8823(5) 0.6478(6) 0.042(2) Uani 1 1 d U . .
H7 H -0.0981 0.8959 0.6883 0.050 Uiso 1 1 calc R . .
C8 C -0.0866(6) 0.9220(5) 0.5812(6) 0.041(2) Uani 1 1 d U . .
H8 H -0.1075 0.9636 0.5772 0.049 Uiso 1 1 calc R . .
C9 C -0.0626(6) 0.9019(5) 0.5208(6) 0.0387(17) Uani 1 1 d U . .
H9 H -0.0677 0.9296 0.4759 0.046 Uiso 1 1 calc R . .
C10 C -0.0251(5) 0.8626(5) 0.3642(6) 0.0354(16) Uani 1 1 d U . .
C11 C -0.0126(6) 0.9356(5) 0.3602(6) 0.0407(16) Uani 1 1 d U . .
H11 H 0.0102 0.9571 0.4004 0.049 Uiso 1 1 calc R . .
C12 C -0.0338(6) 0.9770(5) 0.2965(6) 0.041(2) Uani 1 1 d U . .
H12 H -0.0248 1.0258 0.2933 0.049 Uiso 1 1 calc R . .
C13 C -0.0682(6) 0.9447(6) 0.2387(6) 0.045(2) Uani 1 1 d U . .
H13 H -0.0835 0.9729 0.1971 0.054 Uiso 1 1 calc R . .
C14 C -0.0804(6) 0.8738(6) 0.2400(6) 0.045(2) Uani 1 1 d U . .
H14 H -0.1028 0.8528 0.1991 0.054 Uiso 1 1 calc R . .
C15 C -0.0593(6) 0.8319(5) 0.3035(6) 0.041(2) Uani 1 1 d U . .
H15 H -0.0681 0.7829 0.3053 0.049 Uiso 1 1 calc R . .
C16 C 0.0675(5) 0.8474(5) 0.4717(6) 0.0372(15) Uani 1 1 d U . .
C17 C 0.0820(5) 0.8991(5) 0.5304(6) 0.0390(17) Uani 1 1 d U . .
H17 H 0.0595 0.9153 0.5676 0.047 Uiso 1 1 calc R . .
C18 C 0.1339(6) 0.9222(6) 0.5293(7) 0.048(2) Uani 1 1 d U . .
H18 H 0.1534 0.9579 0.5642 0.057 Uiso 1 1 calc R . .
C19 C 0.1526(6) 0.8874(5) 0.4642(7) 0.045(2) Uani 1 1 d U . .
H19 H 0.1871 0.8944 0.4474 0.055 Uiso 1 1 calc R . .
C20 C 0.1117(5) 0.8403(5) 0.4311(6) 0.0406(17) Uani 1 1 d U . .
H20 H 0.1130 0.8084 0.3867 0.049 Uiso 1 1 calc R . .
C21 C 0.0666(6) 0.6710(5) 0.3822(6) 0.0420(18) Uani 1 1 d U . .
H21 H 0.0849 0.7074 0.3553 0.050 Uiso 1 1 calc R . .
C22 C 0.0768(6) 0.6561(5) 0.4648(6) 0.0423(16) Uani 1 1 d U . .
C23 C 0.0434(6) 0.5987(5) 0.4772(7) 0.0450(19) Uani 1 1 d U . .
H23 H 0.0412 0.5763 0.5273 0.054 Uiso 1 1 calc R . .
C24 C 0.0100(6) 0.5816(5) 0.4062(6) 0.045(2) Uani 1 1 d U . .
H24 H -0.0176 0.5442 0.3993 0.054 Uiso 1 1 calc R . .
C25 C 0.0269(6) 0.6225(6) 0.3466(7) 0.048(2) Uani 1 1 d U . .
H25 H 0.0125 0.6201 0.2915 0.057 Uiso 1 1 calc R . .
C26 C 0.1304(6) 0.6380(6) 0.6141(7) 0.0479(18) Uani 1 1 d U . .
C27 C 0.0880(7) 0.6481(6) 0.6535(7) 0.053(2) Uani 1 1 d U . .
H27 H 0.0620 0.6814 0.6341 0.064 Uiso 1 1 calc R . .
C28 C 0.0827(7) 0.6110(7) 0.7203(7) 0.060(2) Uani 1 1 d U . .
H28 H 0.0539 0.6191 0.7457 0.072 Uiso 1 1 calc R . .
C29 C 0.1208(7) 0.5622(6) 0.7477(7) 0.054(2) Uani 1 1 d U . .
H29 H 0.1179 0.5361 0.7923 0.065 Uiso 1 1 calc R . .
C30 C 0.1631(7) 0.5509(6) 0.7113(7) 0.054(2) Uani 1 1 d U . .
H30 H 0.1892 0.5183 0.7322 0.064 Uiso 1 1 calc R . .
C31 C 0.1681(6) 0.5880(6) 0.6415(7) 0.0499(19) Uani 1 1 d U . .
H31 H 0.1962 0.5784 0.6153 0.060 Uiso 1 1 calc R . .
C32 C 0.1876(6) 0.6556(6) 0.4857(6) 0.0460(18) Uani 1 1 d U . .
C33 C 0.1843(6) 0.5845(6) 0.4557(7) 0.0491(18) Uani 1 1 d U . .
H33 H 0.1549 0.5560 0.4603 0.059 Uiso 1 1 calc R . .
C34 C 0.2238(7) 0.5566(7) 0.4197(7) 0.054(2) Uani 1 1 d U . .
H34 H 0.2201 0.5107 0.3971 0.065 Uiso 1 1 calc R . .
C35 C 0.2685(7) 0.5965(6) 0.4173(7) 0.056(2) Uani 1 1 d U . .
H35 H 0.2965 0.5757 0.3970 0.067 Uiso 1 1 calc R . .
C36 C 0.2730(7) 0.6684(6) 0.4448(7) 0.056(2) Uani 1 1 d U . .
H36 H 0.3024 0.6969 0.4401 0.068 Uiso 1 1 calc R . .
C37 C 0.2307(6) 0.6955(7) 0.4801(7) 0.052(2) Uani 1 1 d U . .
H37 H 0.2329 0.7424 0.5000 0.062 Uiso 1 1 calc R . .
C38 C 0.1804(10) 0.7552(9) 0.7364(10) 0.094(4) Uani 1 1 d U . .
H38A H 0.2117 0.7643 0.7729 0.142 Uiso 1 1 calc R . .
H38B H 0.1822 0.7073 0.7151 0.142 Uiso 1 1 calc R . .
H38C H 0.1499 0.7587 0.7618 0.142 Uiso 1 1 calc R . .
C39 C 0.1441(10) 0.8899(10) 0.7205(11) 0.103(5) Uani 1 1 d U . .
H39A H 0.1101 0.8725 0.7290 0.155 Uiso 1 1 calc R . .
H39B H 0.1399 0.9354 0.6933 0.155 Uiso 1 1 calc R . .
H39C H 0.1664 0.8968 0.7692 0.155 Uiso 1 1 calc R . .
C40 C 0.2295(11) 0.8812(12) 0.6742(12) 0.119(5) Uani 1 1 d U . .
H40A H 0.2223 0.9215 0.6393 0.178 Uiso 1 1 calc R . .
H40B H 0.2607 0.8564 0.6643 0.178 Uiso 1 1 calc R . .
H40C H 0.2348 0.8988 0.7264 0.178 Uiso 1 1 calc R . .
C41 C 0.4221(7) 0.6010(6) 0.3783(8) 0.061(3) Uani 1 1 d U . .
H41A H 0.4065 0.5876 0.3269 0.092 Uiso 1 1 calc R . .
H41B H 0.3955 0.6216 0.4049 0.092 Uiso 1 1 calc R . .
H41C H 0.4369 0.5586 0.4055 0.092 Uiso 1 1 calc R . .
C42 C 0.4344(8) 0.7398(7) 0.3170(9) 0.068(3) Uani 1 1 d U . .
H42A H 0.4573 0.7767 0.3018 0.102 Uiso 1 1 calc R . .
H42B H 0.4107 0.7612 0.3479 0.102 Uiso 1 1 calc R . .
H42C H 0.4145 0.7181 0.2718 0.102 Uiso 1 1 calc R . .
C43 C 0.5076(7) 0.6326(7) 0.2997(7) 0.066(3) Uani 1 1 d U . .
H43A H 0.5305 0.5936 0.3203 0.099 Uiso 1 1 calc R . .
H43B H 0.5282 0.6702 0.2805 0.099 Uiso 1 1 calc R . .
H43C H 0.4819 0.6145 0.2584 0.099 Uiso 1 1 calc R . .
C44 C 0.7614(7) 0.9249(7) 0.6345(9) 0.064(4) Uani 1 1 d U . .
H44A H 0.7760 0.8891 0.6716 0.096 Uiso 1 1 calc R . .
H44B H 0.7400 0.9583 0.6583 0.096 Uiso 1 1 calc R . .
H44C H 0.7896 0.9510 0.6166 0.096 Uiso 1 1 calc R . .
C45 C 0.7147(8) 0.9536(7) 0.4831(8) 0.067(4) Uani 1 1 d U . .
H45A H 0.7485 0.9765 0.4836 0.100 Uiso 1 1 calc R . .
H45B H 0.6898 0.9888 0.4959 0.100 Uiso 1 1 calc R . .
H45C H 0.7026 0.9343 0.4326 0.100 Uiso 1 1 calc R . .
C46 C 0.7716(8) 0.8271(7) 0.5211(9) 0.070(4) Uani 1 1 d U . .
H46A H 0.7590 0.8084 0.4705 0.105 Uiso 1 1 calc R . .
H46B H 0.7809 0.7874 0.5561 0.105 Uiso 1 1 calc R . .
H46C H 0.8022 0.8570 0.5192 0.105 Uiso 1 1 calc R . .
C47 C 0.5162(6) 0.8572(5) 0.4060(6) 0.0429(17) Uani 1 1 d U . .
C48 C 0.5502(6) 0.8411(6) 0.3610(6) 0.0452(19) Uani 1 1 d U . .
H48 H 0.5717 0.8007 0.3731 0.054 Uiso 1 1 calc R . .
C49 C 0.5562(6) 0.8813(6) 0.2952(6) 0.046(2) Uani 1 1 d U . .
H49 H 0.5827 0.8707 0.2661 0.055 Uiso 1 1 calc R . .
C50 C 0.5216(6) 0.9363(6) 0.2759(7) 0.047(2) Uani 1 1 d U . .
H50 H 0.5242 0.9635 0.2319 0.056 Uiso 1 1 calc R . .
C51 C 0.4843(6) 0.9529(6) 0.3173(6) 0.045(2) Uani 1 1 d U . .
H51 H 0.4607 0.9904 0.3013 0.054 Uiso 1 1 calc R . .
C52 C 0.4799(6) 0.9143(5) 0.3852(6) 0.0411(17) Uani 1 1 d U . .
H52 H 0.4541 0.9259 0.4153 0.049 Uiso 1 1 calc R . .
C53 C 0.4571(6) 0.8316(5) 0.5331(6) 0.0403(17) Uani 1 1 d U . .
C54 C 0.4161(6) 0.7815(6) 0.5378(7) 0.047(2) Uani 1 1 d U . .
H54 H 0.4187 0.7347 0.5186 0.056 Uiso 1 1 calc R . .
C55 C 0.3721(6) 0.8004(6) 0.5703(7) 0.053(2) Uani 1 1 d U . .
H55 H 0.3452 0.7667 0.5721 0.064 Uiso 1 1 calc R . .
C56 C 0.3681(6) 0.8697(6) 0.6001(7) 0.051(2) Uani 1 1 d U . .
H56 H 0.3385 0.8831 0.6214 0.061 Uiso 1 1 calc R . .
C57 C 0.4079(6) 0.9175(6) 0.5978(7) 0.048(2) Uani 1 1 d U . .
H57 H 0.4055 0.9637 0.6186 0.057 Uiso 1 1 calc R . .
C58 C 0.4530(6) 0.8991(6) 0.5647(6) 0.0433(17) Uani 1 1 d U . .
H58 H 0.4799 0.9329 0.5643 0.052 Uiso 1 1 calc R . .
C59 C 0.5894(6) 0.6139(6) 0.4876(7) 0.0455(17) Uani 1 1 d U . .
H59 H 0.6105 0.6044 0.4466 0.055 Uiso 1 1 calc R . .
C60 C 0.6010(6) 0.6675(5) 0.5470(6) 0.0424(16) Uani 1 1 d U . .
C61 C 0.5576(6) 0.6600(6) 0.5914(7) 0.0448(18) Uani 1 1 d U . .
H61 H 0.5536 0.6890 0.6371 0.054 Uiso 1 1 calc R . .
C62 C 0.5231(6) 0.6050(6) 0.5611(7) 0.049(2) Uani 1 1 d U . .
H62 H 0.4918 0.5881 0.5817 0.058 Uiso 1 1 calc R . .
C63 C 0.5422(6) 0.5778(6) 0.4968(7) 0.046(2) Uani 1 1 d U . .
H63 H 0.5258 0.5386 0.4636 0.055 Uiso 1 1 calc R . .
C64 C 0.5649(5) 0.8501(5) 0.5582(6) 0.0396(16) Uani 1 1 d U . .
C65 C 0.5855(5) 0.8366(5) 0.6381(6) 0.0395(17) Uani 1 1 d U . .
H65 H 0.5758 0.7948 0.6676 0.047 Uiso 1 1 calc R . .
C66 C 0.6181(6) 0.8926(5) 0.6688(6) 0.040(2) Uani 1 1 d U . .
H66 H 0.6355 0.8966 0.7225 0.048 Uiso 1 1 calc R . .
C67 C 0.6247(5) 0.9397(5) 0.6087(6) 0.041(2) Uani 1 1 d U . .
H67 H 0.6467 0.9835 0.6135 0.049 Uiso 1 1 calc R . .
C68 C 0.5908(5) 0.9164(5) 0.5401(6) 0.0380(17) Uani 1 1 d U . .
H68 H 0.5861 0.9410 0.4899 0.046 Uiso 1 1 calc R . .
C69 C 0.6919(6) 0.6894(6) 0.4843(7) 0.0486(17) Uani 1 1 d U . .
C70 C 0.6785(6) 0.7270(6) 0.4142(7) 0.049(2) Uani 1 1 d U . .
H70 H 0.6589 0.7697 0.4123 0.059 Uiso 1 1 calc R . .
C71 C 0.6941(6) 0.7007(7) 0.3499(7) 0.056(2) Uani 1 1 d U . .
H71 H 0.6834 0.7236 0.3028 0.067 Uiso 1 1 calc R . .
C72 C 0.7270(6) 0.6373(7) 0.3534(7) 0.054(2) Uani 1 1 d U . .
H72 H 0.7386 0.6194 0.3093 0.065 Uiso 1 1 calc R . .
C73 C 0.7410(6) 0.6042(7) 0.4228(7) 0.055(2) Uani 1 1 d U . .
H73 H 0.7624 0.5632 0.4259 0.065 Uiso 1 1 calc R . .
C74 C 0.7243(6) 0.6297(6) 0.4882(7) 0.0513(18) Uani 1 1 d U . .
H74 H 0.7348 0.6065 0.5352 0.062 Uiso 1 1 calc R . .
C75 C 0.6959(6) 0.6743(6) 0.6477(7) 0.0534(18) Uani 1 1 d U . .
C76 C 0.6841(7) 0.6045(7) 0.6681(7) 0.0557(18) Uani 1 1 d U . .
H76 H 0.6552 0.5803 0.6407 0.067 Uiso 1 1 calc R . .
C77 C 0.7160(7) 0.5695(8) 0.7310(8) 0.065(2) Uani 1 1 d U . .
H77 H 0.7086 0.5220 0.7443 0.079 Uiso 1 1 calc R . .
C78 C 0.7559(8) 0.6045(8) 0.7700(9) 0.068(2) Uani 1 1 d U . .
H78 H 0.7753 0.5820 0.8128 0.082 Uiso 1 1 calc R . .
C79 C 0.7701(7) 0.6712(8) 0.7510(8) 0.068(2) Uani 1 1 d U . .
H79 H 0.8000 0.6925 0.7792 0.082 Uiso 1 1 calc R . .
C80 C 0.7412(7) 0.7103(7) 0.6895(8) 0.060(2) Uani 1 1 d U . .
H80 H 0.7510 0.7569 0.6767 0.072 Uiso 1 1 calc R . .

loop_
_atom_site_aniso_label
_atom_site_aniso_U_11
_atom_site_aniso_U_22
_atom_site_aniso_U_33
_atom_site_aniso_U_23
_atom_site_aniso_U_13
_atom_site_aniso_U_12
Ni1 0.0462(11) 0.0269(6) 0.0298(6) -0.0006(5) 0.0087(6) 0.0054(6)
Ni2 0.0472(11) 0.0278(6) 0.0371(7) -0.0005(5) 0.0121(7) -0.0009(6)
Co1 0.0443(11) 0.0272(6) 0.0328(7) 0.0026(6) 0.0061(7) 0.0009(6)
Co2 0.0368(11) 0.0351(7) 0.0316(7) -0.0081(6) 0.0060(7) 0.0046(6)
P1 0.042(2) 0.0296(13) 0.0381(14) -0.0066(10) 0.0109(13) -0.0019(11)
P2 0.0358(19) 0.0238(11) 0.0265(12) 0.0022(9) 0.0097(11) 0.0050(11)
P3 0.067(3) 0.0369(15) 0.0476(17) 0.0005(13) -0.0112(18) -0.0065(14)
P4 0.039(2) 0.0323(13) 0.0288(13) 0.0055(10) 0.0094(12) 0.0038(12)
P5 0.040(2) 0.0226(11) 0.0279(12) -0.0020(9) 0.0041(12) -0.0011(11)
P6 0.062(3) 0.0356(14) 0.0406(16) -0.0102(12) 0.0024(16) -0.0009(13)
P7 0.039(2) 0.0377(13) 0.0302(13) -0.0007(11) 0.0073(13) 0.0104(12)
P8 0.036(2) 0.0504(16) 0.0570(19) -0.0210(14) 0.0111(17) -0.0013(14)
C1 0.057(7) 0.047(5) 0.056(5) -0.015(5) 0.007(5) -0.002(5)
C2 0.072(8) 0.051(5) 0.051(6) -0.023(5) 0.000(6) -0.005(5)
C3 0.078(8) 0.055(6) 0.061(6) 0.001(5) 0.012(7) 0.001(6)
C4 0.052(4) 0.031(3) 0.027(3) -0.001(3) 0.011(3) 0.003(3)
C5 0.057(4) 0.035(3) 0.032(3) 0.002(3) 0.006(3) 0.002(3)
C6 0.061(5) 0.039(4) 0.035(4) 0.003(3) 0.013(4) 0.006(4)
C7 0.060(5) 0.042(4) 0.028(3) 0.000(3) 0.017(4) 0.002(4)
C8 0.055(5) 0.036(3) 0.033(4) 0.004(3) 0.014(4) 0.003(3)
C9 0.054(4) 0.032(3) 0.030(3) 0.007(3) 0.010(3) 0.002(3)
C10 0.049(4) 0.032(3) 0.027(3) 0.003(3) 0.008(3) 0.001(3)
C11 0.054(4) 0.036(3) 0.033(3) 0.006(3) 0.008(3) 0.002(3)
C12 0.053(5) 0.037(3) 0.034(4) 0.009(3) 0.009(4) 0.003(3)
C13 0.056(5) 0.042(4) 0.036(4) 0.009(3) 0.006(4) 0.009(4)
C14 0.053(5) 0.046(4) 0.035(4) 0.006(3) 0.002(4) 0.002(4)
C15 0.049(4) 0.039(3) 0.033(3) 0.002(3) 0.002(4) 0.002(3)
C16 0.053(3) 0.030(3) 0.030(3) 0.004(2) 0.009(3) 0.001(3)
C17 0.051(4) 0.032(3) 0.033(3) 0.001(3) 0.005(3) 0.004(3)
C18 0.057(5) 0.044(4) 0.041(4) 0.008(3) 0.007(4) -0.003(4)
C19 0.052(5) 0.042(4) 0.043(4) 0.009(4) 0.010(4) -0.008(4)
C20 0.051(4) 0.036(3) 0.035(3) 0.008(3) 0.010(3) 0.002(3)
C21 0.055(4) 0.039(3) 0.032(3) -0.004(3) 0.009(3) 0.007(3)
C22 0.057(3) 0.036(3) 0.033(3) 0.002(3) 0.006(3) 0.008(3)
C23 0.059(4) 0.037(3) 0.039(3) 0.003(3) 0.009(3) 0.008(3)
C24 0.062(5) 0.034(4) 0.040(4) -0.005(3) 0.008(4) 0.006(4)
C25 0.059(5) 0.041(4) 0.041(4) -0.005(3) 0.006(4) 0.008(4)
C26 0.063(4) 0.045(3) 0.036(3) 0.007(3) 0.008(3) 0.002(3)
C27 0.067(4) 0.055(4) 0.037(3) 0.008(3) 0.005(3) 0.004(3)
C28 0.073(5) 0.066(4) 0.041(4) 0.012(4) 0.010(4) -0.001(4)
C29 0.073(5) 0.056(4) 0.035(4) 0.010(4) 0.011(4) -0.005(4)
C30 0.069(5) 0.049(4) 0.040(4) 0.009(4) 0.003(4) 0.002(4)
C31 0.066(4) 0.046(3) 0.037(3) 0.009(3) 0.006(3) 0.005(3)
C32 0.060(4) 0.042(3) 0.036(3) 0.004(3) 0.008(3) 0.004(3)
C33 0.060(4) 0.045(3) 0.043(3) 0.003(3) 0.011(3) 0.005(3)
C34 0.062(5) 0.051(4) 0.049(4) 0.000(4) 0.014(4) 0.009(4)
C35 0.062(5) 0.057(4) 0.051(4) 0.005(4) 0.013(4) 0.009(4)
C36 0.064(5) 0.052(4) 0.056(4) 0.001(4) 0.018(4) 0.001(4)
C37 0.060(5) 0.049(4) 0.048(4) -0.004(4) 0.014(4) 0.002(4)
C38 0.103(8) 0.107(7) 0.070(6) -0.004(6) 0.002(7) -0.010(7)
C39 0.099(10) 0.132(9) 0.078(8) -0.003(8) 0.008(8) -0.004(8)
C40 0.111(11) 0.159(10) 0.081(9) -0.005(9) 0.001(9) -0.029(9)
C41 0.077(8) 0.055(6) 0.052(6) -0.018(5) 0.011(6) -0.012(6)
C42 0.077(8) 0.057(6) 0.060(6) -0.007(5) -0.015(6) 0.002(6)
C43 0.087(9) 0.066(6) 0.045(6) -0.025(5) 0.010(6) -0.001(6)
C44 0.049(8) 0.066(7) 0.078(7) -0.013(6) 0.016(7) -0.018(6)
C45 0.064(8) 0.070(6) 0.069(7) -0.009(6) 0.020(7) -0.019(6)
C46 0.065(8) 0.071(7) 0.078(7) -0.020(6) 0.023(7) -0.010(6)
C47 0.051(4) 0.040(3) 0.039(3) -0.003(3) 0.010(3) -0.002(3)
C48 0.053(4) 0.044(3) 0.039(3) -0.001(3) 0.008(3) -0.001(3)
C49 0.055(5) 0.048(4) 0.036(4) 0.004(3) 0.012(4) -0.003(4)
C50 0.057(5) 0.044(4) 0.041(4) 0.004(3) 0.011(4) -0.004(4)
C51 0.054(5) 0.041(4) 0.040(4) 0.000(3) 0.010(4) -0.002(4)
C52 0.050(4) 0.039(3) 0.036(3) 0.003(3) 0.008(3) -0.001(3)
C53 0.046(4) 0.038(3) 0.038(3) 0.002(3) 0.011(3) 0.002(3)
C54 0.048(5) 0.047(4) 0.049(4) -0.004(4) 0.020(4) -0.008(4)
C55 0.053(5) 0.053(4) 0.056(4) -0.004(4) 0.016(4) -0.001(4)
C56 0.051(5) 0.053(4) 0.051(4) -0.002(4) 0.017(4) 0.000(4)
C57 0.052(5) 0.048(4) 0.046(4) -0.003(4) 0.016(4) -0.001(4)
C58 0.049(4) 0.041(3) 0.041(3) -0.002(3) 0.011(3) 0.000(3)
C59 0.052(4) 0.046(3) 0.039(3) 0.000(3) 0.010(3) 0.009(3)
C60 0.050(3) 0.041(3) 0.037(3) -0.003(3) 0.010(3) 0.010(3)
C61 0.053(4) 0.040(3) 0.042(3) 0.003(3) 0.009(3) 0.009(3)
C62 0.054(5) 0.045(4) 0.049(4) 0.006(4) 0.014(4) 0.005(4)
C63 0.051(5) 0.041(4) 0.046(4) 0.003(3) 0.011(4) 0.005(4)
C64 0.047(3) 0.037(3) 0.035(3) -0.002(3) 0.009(3) 0.004(3)
C65 0.047(4) 0.038(3) 0.034(3) -0.003(3) 0.009(3) 0.003(3)
C66 0.046(5) 0.040(4) 0.034(4) -0.008(3) 0.009(4) -0.001(4)
C67 0.045(5) 0.035(4) 0.043(4) -0.010(3) 0.008(4) -0.001(3)
C68 0.044(4) 0.034(3) 0.036(3) -0.001(3) 0.009(3) 0.000(3)
C69 0.053(4) 0.051(3) 0.042(3) -0.005(3) 0.010(3) 0.009(3)
C70 0.054(4) 0.056(4) 0.040(3) -0.010(3) 0.013(3) 0.004(3)
C71 0.057(5) 0.066(4) 0.046(4) -0.009(4) 0.015(4) 0.004(4)
C72 0.051(5) 0.066(4) 0.047(4) -0.014(4) 0.014(4) -0.001(4)
C73 0.055(5) 0.061(4) 0.049(4) -0.015(4) 0.013(4) 0.008(4)
C74 0.054(4) 0.057(3) 0.043(3) -0.006(3) 0.010(3) 0.010(3)
C75 0.057(4) 0.058(3) 0.045(3) -0.002(3) 0.007(3) 0.016(3)
C76 0.058(4) 0.059(3) 0.049(3) 0.003(3) 0.006(3) 0.018(3)
C77 0.066(5) 0.072(4) 0.057(4) 0.007(4) 0.005(4) 0.026(4)
C78 0.067(5) 0.078(4) 0.058(4) 0.002(4) 0.004(4) 0.023(4)
C79 0.065(5) 0.079(4) 0.059(4) -0.006(4) 0.002(4) 0.022(4)
C80 0.058(4) 0.069(4) 0.050(4) -0.004(3) 0.002(4) 0.019(4)

loop_
_atom_type_symbol
_atom_type_description
_atom_type_scat_dispersion_real
_atom_type_scat_dispersion_imag
_atom_type_scat_source
C C 0.0033 0.0016 'International Tables Vol C Tables 4.2.6.8 and 6.1.1.4'
H H 0.0000 0.0000 'International Tables Vol C Tables 4.2.6.8 and 6.1.1.4'
P P 0.1023 0.0942 'International Tables Vol C Tables 4.2.6.8 and 6.1.1.4'
Co Co 0.3494 0.9721 'International Tables Vol C Tables 4.2.6.8 and 6.1.1.4'
Ni Ni 0.3393 1.1124 'International Tables Vol C Tables 4.2.6.8 and 6.1.1.4'

loop_
_geom_angle_atom_site_label_1
_geom_angle_atom_site_label_2
_geom_angle_atom_site_label_3
_geom_angle
_geom_angle_site_symmetry_1
_geom_angle_site_symmetry_3
_geom_angle_publ_flag
C24 Ni1 C21 67.1(5) . . ?
C24 Ni1 C22 68.0(5) . . ?
C21 Ni1 C22 41.3(4) . . ?
C24 Ni1 C23 40.3(4) . . ?
C21 Ni1 C23 66.4(5) . . ?
C22 Ni1 C23 39.0(5) . . ?
C24 Ni1 C25 39.5(5) . . ?
C21 Ni1 C25 39.7(5) . . ?
C22 Ni1 C25 67.9(5) . . ?
C23 Ni1 C25 66.2(5) . . ?
C24 Ni1 P2 168.1(5) . . ?
C21 Ni1 P2 101.0(3) . . ?
C22 Ni1 P2 103.2(3) . . ?
C23 Ni1 P2 135.9(3) . . ?
C25 Ni1 P2 130.8(4) . . ?
C24 Ni1 P1 91.2(4) . . ?
C21 Ni1 P1 151.8(3) . . ?
C22 Ni1 P1 147.0(3) . . ?
C23 Ni1 P1 109.0(4) . . ?
C25 Ni1 P1 112.3(4) . . ?
P2 Ni1 P1 100.14(13) . . ?
C61 Ni2 C63 65.7(4) . . ?
C61 Ni2 C62 39.4(5) . . ?
C63 Ni2 C62 39.2(5) . . ?
C61 Ni2 C59 66.3(5) . . ?
C63 Ni2 C59 39.5(6) . . ?
C62 Ni2 C59 66.4(6) . . ?
C61 Ni2 P5 100.0(3) . . ?
C63 Ni2 P5 165.8(3) . . ?
C62 Ni2 P5 128.6(4) . . ?
C59 Ni2 P5 137.2(4) . . ?
C61 Ni2 C60 40.9(5) . . ?
C63 Ni2 C60 67.1(5) . . ?
C62 Ni2 C60 68.0(5) . . ?
C59 Ni2 C60 39.6(4) . . ?
P5 Ni2 C60 103.1(3) . . ?
C61 Ni2 P6 153.0(4) . . ?
C63 Ni2 P6 92.9(3) . . ?
C62 Ni2 P6 113.6(4) . . ?
C59 Ni2 P6 108.2(3) . . ?
P5 Ni2 P6 100.47(11) . . ?
C60 Ni2 P6 146.5(3) . . ?
C18 Co1 C20 67.2(4) . . ?
C18 Co1 C16 67.2(5) . . ?
C20 Co1 C16 40.3(5) . . ?
C18 Co1 C17 39.4(5) . . ?
C20 Co1 C17 66.4(5) . . ?
C16 Co1 C17 39.6(4) . . ?
C18 Co1 C19 40.6(5) . . ?
C20 Co1 C19 39.4(5) . . ?
C16 Co1 C19 67.2(5) . . ?
C17 Co1 C19 66.6(5) . . ?
C18 Co1 P4 164.3(4) . . ?
C20 Co1 P4 97.6(3) . . ?
C16 Co1 P4 103.9(3) . . ?
C17 Co1 P4 139.2(3) . . ?
C19 Co1 P4 124.7(4) . . ?
C18 Co1 P3 92.2(3) . . ?
C20 Co1 P3 156.0(3) . . ?
C16 Co1 P3 143.5(3) . . ?
C17 Co1 P3 105.9(3) . . ?
C19 Co1 P3 116.6(3) . . ?
P4 Co1 P3 101.75(11) . . ?
C65 Co2 C67 66.3(5) . . ?
C65 Co2 C68 66.9(5) . . ?
C67 Co2 C68 40.5(4) . . ?
C65 Co2 C66 38.8(4) . . ?
C67 Co2 C66 39.0(4) . . ?
C68 Co2 C66 66.3(4) . . ?
C65 Co2 C64 40.5(4) . . ?
C67 Co2 C64 67.8(5) . . ?
C68 Co2 C64 40.2(4) . . ?
C66 Co2 C64 66.7(4) . . ?
C65 Co2 P7 99.7(3) . . ?
C67 Co2 P7 165.9(4) . . ?
C68 Co2 P7 137.2(3) . . ?
C66 Co2 P7 128.2(3) . . ?
C64 Co2 P7 103.0(3) . . ?
C65 Co2 P8 153.2(3) . . ?
C67 Co2 P8 91.3(4) . . ?
C68 Co2 P8 106.0(4) . . ?
C66 Co2 P8 114.4(4) . . ?
C64 Co2 P8 144.9(3) . . ?
P7 Co2 P8 101.78(15) . . ?
C3 P1 C1 100.9(8) . . ?
C3 P1 C2 99.6(7) . . ?
C1 P1 C2 98.0(7) . . ?
C3 P1 Ni1 115.3(6) . . ?
C1 P1 Ni1 124.6(5) . . ?
C2 P1 Ni1 114.4(6) . . ?
C16 P2 C4 99.8(5) . . ?
C16 P2 C10 98.9(5) . . ?
C4 P2 C10 101.6(5) . . ?
C16 P2 Ni1 119.4(4) . . ?
C4 P2 Ni1 116.1(3) . . ?
C10 P2 Ni1 117.7(3) . . ?
C40 P3 C38 111.5(9) . . ?
C40 P3 C39 83.9(12) . . ?
C38 P3 C39 91.7(10) . . ?
C40 P3 Co1 116.5(7) . . ?
C38 P3 Co1 127.7(6) . . ?
C39 P3 Co1 112.4(6) . . ?
C26 P4 C22 98.6(5) . . ?
C26 P4 C32 102.4(6) . . ?
C22 P4 C32 98.2(6) . . ?
C26 P4 Co1 118.4(4) . . ?
C22 P4 Co1 118.6(3) . . ?
C32 P4 Co1 117.1(4) . . ?
C64 P5 C53 97.8(5) . . ?
C64 P5 C47 97.8(5) . . ?
C53 P5 C47 104.4(6) . . ?
C64 P5 Ni2 118.6(4) . . ?
C53 P5 Ni2 118.3(4) . . ?
C47 P5 Ni2 116.5(4) . . ?
C43 P6 C41 102.1(7) . . ?
C43 P6 C42 99.0(8) . . ?
C41 P6 C42 98.5(8) . . ?
C43 P6 Ni2 113.9(5) . . ?
C41 P6 Ni2 115.0(4) . . ?
C42 P6 Ni2 124.9(4) . . ?
C60 P7 C75 99.0(6) . . ?
C60 P7 C69 97.5(6) . . ?
C75 P7 C69 100.5(6) . . ?
C60 P7 Co2 118.5(4) . . ?
C75 P7 Co2 117.0(4) . . ?
C69 P7 Co2 120.2(4) . . ?
C46 P8 C45 100.6(9) . . ?
C46 P8 C44 98.3(8) . . ?
C45 P8 C44 100.1(7) . . ?
C46 P8 Co2 124.7(5) . . ?
C45 P8 Co2 114.9(6) . . ?
C44 P8 Co2 114.3(7) . . ?
C5 C4 C9 117.2(11) . . ?
C5 C4 P2 116.7(8) . . ?
C9 C4 P2 126.1(8) . . ?
C6 C5 C4 119.6(10) . . ?
C7 C6 C5 121.8(10) . . ?
C6 C7 C8 119.2(13) . . ?
C9 C8 C7 121.2(11) . . ?
C8 C9 C4 121.0(10) . . ?
C11 C10 C15 118.7(9) . . ?
C11 C10 P2 122.5(8) . . ?
C15 C10 P2 118.9(7) . . ?
C10 C11 C12 120.4(10) . . ?
C13 C12 C11 119.0(10) . . ?
C14 C13 C12 122.1(10) . . ?
C13 C14 C15 119.3(10) . . ?
C10 C15 C14 120.6(9) . . ?
C17 C16 C20 106.6(11) . . ?
C17 C16 P2 126.6(11) . . ?
C20 C16 P2 126.6(8) . . ?
C17 C16 Co1 70.3(6) . . ?
C20 C16 Co1 69.7(7) . . ?
P2 C16 Co1 128.7(5) . . ?
C18 C17 C16 109.7(12) . . ?
C18 C17 Co1 69.6(7) . . ?
C16 C17 Co1 70.1(6) . . ?
C17 C18 C19 108.0(11) . . ?
C17 C18 Co1 71.0(6) . . ?
C19 C18 Co1 71.6(6) . . ?
C20 C19 C18 106.1(14) . . ?
C20 C19 Co1 68.8(6) . . ?
C18 C19 Co1 67.8(7) . . ?
C19 C20 C16 109.5(11) . . ?
C19 C20 Co1 71.8(6) . . ?
C16 C20 Co1 70.0(6) . . ?
C25 C21 C22 109.0(11) . . ?
C25 C21 Ni1 72.3(9) . . ?
C22 C21 Ni1 69.8(8) . . ?
C23 C22 C21 106.1(10) . . ?
C23 C22 P4 130.0(8) . . ?
C21 C22 P4 122.9(10) . . ?
C23 C22 Ni1 71.6(8) . . ?
C21 C22 Ni1 69.0(7) . . ?
P4 C22 Ni1 132.6(6) . . ?
C22 C23 C24 109.2(10) . . ?
C22 C23 Ni1 69.4(6) . . ?
C24 C23 Ni1 67.8(6) . . ?
C25 C24 C23 108.5(12) . . ?
C25 C24 Ni1 72.9(6) . . ?
C23 C24 Ni1 71.8(6) . . ?
C24 C25 C21 106.9(10) . . ?
C24 C25 Ni1 67.6(7) . . ?
C21 C25 Ni1 68.0(7) . . ?
C31 C26 C27 118.6(12) . . ?
C31 C26 P4 125.0(13) . . ?
C27 C26 P4 116.4(9) . . ?
C28 C27 C26 123.0(13) . . ?
C29 C28 C27 117.9(17) . . ?
C30 C29 C28 121.2(13) . . ?
C29 C30 C31 121.1(13) . . ?
C26 C31 C30 118.2(15) . . ?
C37 C32 C33 118.9(14) . . ?
C37 C32 P4 119.6(9) . . ?
C33 C32 P4 121.5(11) . . ?
C34 C33 C32 120.9(14) . . ?
C35 C34 C33 119.6(13) . . ?
C34 C35 C36 121.3(15) . . ?
C35 C36 C37 116.8(14) . . ?
C32 C37 C36 122.2(12) . . ?
C48 C47 C52 119.3(11) . . ?
C48 C47 P5 118.0(9) . . ?
C52 C47 P5 122.6(11) . . ?
C47 C48 C49 123.6(12) . . ?
C50 C49 C48 116.7(15) . . ?
C51 C50 C49 122.4(12) . . ?
C50 C51 C52 120.6(12) . . ?
C51 C52 C47 117.2(14) . . ?
C58 C53 C54 117.7(13) . . ?
C58 C53 P5 123.8(10) . . ?
C54 C53 P5 118.3(9) . . ?
C55 C54 C53 121.4(12) . . ?
C54 C55 C56 119.8(13) . . ?
C57 C56 C55 119.2(15) . . ?
C56 C57 C58 121.6(12) . . ?
C53 C58 C57 120.2(12) . . ?
C63 C59 C60 109.0(13) . . ?
C63 C59 Ni2 68.8(8) . . ?
C60 C59 Ni2 70.9(7) . . ?
C59 C60 C61 103.5(11) . . ?
C59 C60 P7 126.7(11) . . ?
C61 C60 P7 129.6(8) . . ?
C59 C60 Ni2 69.4(7) . . ?
C61 C60 Ni2 66.9(7) . . ?
P7 C60 Ni2 130.3(5) . . ?
C62 C61 C60 110.8(11) . . ?
C62 C61 Ni2 71.3(6) . . ?
C60 C61 Ni2 72.2(7) . . ?
C63 C62 C61 106.8(14) . . ?
C63 C62 Ni2 69.9(7) . . ?
C61 C62 Ni2 69.3(7) . . ?
C62 C63 C59 109.8(11) . . ?
C62 C63 Ni2 70.9(6) . . ?
C59 C63 Ni2 71.7(7) . . ?
C65 C64 C68 104.3(9) . . ?
C65 C64 P5 129.6(9) . . ?
C68 C64 P5 126.1(8) . . ?
C65 C64 Co2 67.0(7) . . ?
C68 C64 Co2 69.0(8) . . ?
P5 C64 Co2 129.9(6) . . ?
C66 C65 C64 111.1(10) . . ?
C66 C65 Co2 73.5(9) . . ?
C64 C65 Co2 72.5(8) . . ?
C65 C66 C67 107.7(9) . . ?
C65 C66 Co2 67.7(7) . . ?
C67 C66 Co2 68.2(7) . . ?
C66 C67 C68 108.8(10) . . ?
C66 C67 Co2 72.8(6) . . ?
C68 C67 Co2 71.1(6) . . ?
C67 C68 C64 107.8(9) . . ?
C67 C68 Co2 68.4(6) . . ?
C64 C68 Co2 70.8(6) . . ?
C74 C69 C70 120.1(13) . . ?
C74 C69 P7 125.4(10) . . ?
C70 C69 P7 114.4(9) . . ?
C71 C70 C69 119.6(12) . . ?
C70 C71 C72 120.4(12) . . ?
C73 C72 C71 118.3(13) . . ?
C72 C73 C74 121.6(13) . . ?
C73 C74 C69 119.9(12) . . ?
C76 C75 C80 119.3(11) . . ?
C76 C75 P7 123.8(10) . . ?
C80 C75 P7 116.7(10) . . ?
C75 C76 C77 120.0(14) . . ?
C78 C77 C76 119.5(15) . . ?
C77 C78 C79 122.8(13) . . ?
C78 C79 C80 122.0(15) . . ?
C79 C80 C75 116.3(14) . . ?

loop_
_geom_bond_atom_site_label_1
_geom_bond_atom_site_label_2
_geom_bond_distance
_geom_bond_site_symmetry_2
_geom_bond_publ_flag
Ni1 C24 2.050(10) . ?
Ni1 C21 2.063(15) . ?
Ni1 C22 2.074(13) . ?
Ni1 C23 2.103(11) . ?
Ni1 C25 2.120(13) . ?
Ni1 P2 2.125(3) . ?
Ni1 P1 2.127(4) . ?
Ni2 C61 2.052(11) . ?
Ni2 C63 2.066(11) . ?
Ni2 C62 2.078(12) . ?
Ni2 C59 2.103(13) . ?
Ni2 P5 2.112(3) . ?
Ni2 C60 2.123(12) . ?
Ni2 P6 2.135(3) . ?
Co1 C18 2.065(11) . ?
Co1 C20 2.076(10) . ?
Co1 C16 2.081(11) . ?
Co1 C17 2.084(11) . ?
Co1 C19 2.116(12) . ?
Co1 P4 2.124(3) . ?
Co1 P3 2.140(3) . ?
Co2 C65 2.043(15) . ?
Co2 C67 2.057(10) . ?
Co2 C68 2.092(11) . ?
Co2 C66 2.117(12) . ?
Co2 C64 2.117(14) . ?
Co2 P7 2.128(3) . ?
Co2 P8 2.132(5) . ?
P1 C3 1.799(15) . ?
P1 C1 1.804(14) . ?
P1 C2 1.833(11) . ?
P2 C16 1.826(13) . ?
P2 C4 1.842(12) . ?
P2 C10 1.867(9) . ?
P3 C40 1.76(2) . ?
P3 C38 1.779(17) . ?
P3 C39 1.90(2) . ?
P4 C26 1.834(12) . ?
P4 C22 1.836(12) . ?
P4 C32 1.872(16) . ?
P5 C64 1.811(11) . ?
P5 C53 1.836(15) . ?
P5 C47 1.862(12) . ?
P6 C43 1.783(16) . ?
P6 C41 1.846(16) . ?
P6 C42 1.858(12) . ?
P7 C60 1.792(14) . ?
P7 C75 1.858(11) . ?
P7 C69 1.870(14) . ?
P8 C46 1.783(19) . ?
P8 C45 1.818(14) . ?
P8 C44 1.820(12) . ?
C4 C5 1.408(14) . ?
C4 C9 1.410(16) . ?
C5 C6 1.374(18) . ?
C6 C7 1.363(17) . ?
C7 C8 1.365(14) . ?
C8 C9 1.354(18) . ?
C10 C11 1.386(14) . ?
C10 C15 1.387(14) . ?
C11 C12 1.390(13) . ?
C12 C13 1.371(15) . ?
C13 C14 1.343(15) . ?
C14 C15 1.393(13) . ?
C16 C17 1.409(13) . ?
C16 C20 1.432(19) . ?
C17 C18 1.40(2) . ?
C18 C19 1.45(2) . ?
C19 C20 1.414(17) . ?
C21 C25 1.420(17) . ?
C21 C22 1.458(14) . ?
C22 C23 1.396(19) . ?
C23 C24 1.433(15) . ?
C24 C25 1.409(19) . ?
C26 C31 1.365(17) . ?
C26 C27 1.39(2) . ?
C27 C28 1.380(18) . ?
C28 C29 1.36(2) . ?
C29 C30 1.35(2) . ?
C30 C31 1.425(17) . ?
C32 C37 1.34(2) . ?
C32 C33 1.406(15) . ?
C33 C34 1.37(2) . ?
C34 C35 1.37(2) . ?
C35 C36 1.406(16) . ?
C36 C37 1.42(2) . ?
C47 C48 1.29(2) . ?
C47 C52 1.413(17) . ?
C48 C49 1.399(16) . ?
C49 C50 1.352(18) . ?
C50 C51 1.32(2) . ?
C51 C52 1.407(16) . ?
C53 C58 1.369(14) . ?
C53 C54 1.409(18) . ?
C54 C55 1.38(2) . ?
C55 C56 1.388(16) . ?
C56 C57 1.35(2) . ?
C57 C58 1.41(2) . ?
C59 C63 1.41(2) . ?
C59 C60 1.433(14) . ?
C60 C61 1.46(2) . ?
C61 C62 1.392(17) . ?
C62 C63 1.39(2) . ?
C64 C65 1.441(14) . ?
C64 C68 1.448(16) . ?
C65 C66 1.382(15) . ?
C66 C67 1.394(16) . ?
C67 C68 1.435(14) . ?
C69 C74 1.372(18) . ?
C69 C70 1.406(16) . ?
C70 C71 1.343(19) . ?
C71 C72 1.434(19) . ?
C72 C73 1.358(17) . ?
C73 C74 1.37(2) . ?
C75 C76 1.379(18) . ?
C75 C80 1.43(2) . ?
C76 C77 1.421(16) . ?
C77 C78 1.31(2) . ?
C78 C79 1.34(2) . ?
C79 C80 1.406(17) . ?

loop_
_platon_squeeze_void_nr
_platon_squeeze_void_average_x
_platon_squeeze_void_average_y
_platon_squeeze_void_average_z
_platon_squeeze_void_volume
_platon_squeeze_void_count_electrons
_platon_squeeze_void_content
1 0.333 0.877 0.227 225 29 ' '
2 0.667 0.377 0.272 225 29 ' '
3 0.826 0.823 0.095 7 1 ' '
4 0.849 0.733 0.180 8 -1 ' '
5 0.152 0.235 0.321 9 -1 ' '
6 0.175 0.325 0.406 7 1 ' '
7 0.333 0.623 0.727 225 30 ' '
8 0.667 0.123 0.772 225 30 ' '
9 0.826 0.677 0.595 7 1 ' '
10 0.849 0.766 0.680 9 -1 ' '
11 0.152 0.265 0.821 9 -1 ' '
12 0.175 0.175 0.906 7 1 ' '
